data_7042089
loop_
_publ_author_name
'Carreira-Barral, Israel'
'Mato-Iglesias, Marta'
'de Blas, Andr\'es'
'Platas-Iglesias, Carlos'
'Tasker, Peter A.'
'Esteban-G\'omez, David'

_publ_section_title
;
 Ditopic receptors containing urea groups for solvent extraction of Cu(ii)
 salts.
;
_journal_issue 10
_journal_name_full 'Dalton transactions (Cambridge, England : 2003)'
_journal_page_first 3192
_journal_page_last 3206
_journal_paper_doi 10.1039/c7dt00093f
_journal_volume 46
_journal_year 2017
_chemical_compound_source 'synthesis as described'
_chemical_formula_moiety 'C33 H45 Cu N7 O7 S, C H4 O'
_chemical_formula_sum 'C34 H49 Cu N7 O8 S'
_chemical_formula_weight 779.4
_chemical_name_systematic
;
 ?
;
_space_group_IT_number 2
_symmetry_cell_setting triclinic
_symmetry_Int_Tables_number 2
_symmetry_space_group_name_Hall '-P 1'
_symmetry_space_group_name_H-M 'P -1'
_atom_sites_solution_hydrogens geom
_atom_sites_solution_primary heavy
_atom_sites_solution_secondary difmap
_audit_conform_dict_location ftp://ftp.iucr.org/pub/cif_core.dic
_audit_conform_dict_name cif_core.dic
_audit_conform_dict_version 2.4.3
_audit_creation_date 2014-02-05T12:44:42-00:00
_audit_creation_method 'WinGX routine CIF_UPDATE'
_audit_update_record
;
2017-01-03 deposited with the CCDC.
2017-02-15 downloaded from the CCDC.
;
_cell_angle_alpha 76.478(2)
_cell_angle_beta 78.801(2)
_cell_angle_gamma 79.307(2)
_cell_formula_units_Z 2
_cell_length_a 10.1147(4)
_cell_length_b 10.8086(4)
_cell_length_c 16.8713(7)
_cell_measurement_reflns_used 9148
_cell_measurement_temperature 100(2)
_cell_measurement_theta_max 27.98
_cell_measurement_theta_min 2.51
_cell_measurement_wavelength 0.71073
_cell_volume 1740.10(12)
_computing_cell_refinement 'SAINT V7.68A (Bruker: Madison, 2009 ) in Apex2 suite.'
_computing_data_collection 'Apex2, Bruker Instrument Service v2010, 1-2'
_computing_data_reduction 'SAINT and XPREP Version 2008/2 (Sheldrick, Bruker AXS Inc.)'
_computing_molecular_graphics 'ORTEP-3 for Windows (Farrugia, 2012)'
_computing_publication_material 'WinGX publication routines (Farrugia, 2012)'
_computing_structure_refinement 'SHELXL-2013 (Sheldrick, 2013)'
_computing_structure_solution 'DIRDIF-2008 (Beurskens et al., 2008)'
_diffrn_ambient_temperature 100(2)
_diffrn_measured_fraction_theta_full 0.993
_diffrn_measured_fraction_theta_max 0.985
_diffrn_measurement_device_type 'BRUKER-NONIUS X8 APEX KAPPA CCD'
_diffrn_measurement_method 'omega and  phi rotation with narrow frames'
_diffrn_radiation_monochromator graphite
_diffrn_radiation_probe x-ray
_diffrn_radiation_type MoK\a
_diffrn_radiation_wavelength 0.71073
_diffrn_reflns_av_R_equivalents 0.0477
_diffrn_reflns_Laue_measured_fraction_full 0.993
_diffrn_reflns_Laue_measured_fraction_max 0.985
_diffrn_reflns_limit_h_max 13
_diffrn_reflns_limit_h_min -13
_diffrn_reflns_limit_k_max 14
_diffrn_reflns_limit_k_min -14
_diffrn_reflns_limit_l_max 22
_diffrn_reflns_limit_l_min -22
_diffrn_reflns_number 35120
_diffrn_reflns_point_group_measured_fraction_full 0.993
_diffrn_reflns_point_group_measured_fraction_max 0.985
_diffrn_reflns_theta_full 25.242
_diffrn_reflns_theta_max 28.449
_diffrn_reflns_theta_min 2.075
_exptl_absorpt_coefficient_mu 0.751
_exptl_absorpt_correction_T_max 0.898
_exptl_absorpt_correction_T_min 0.789
_exptl_absorpt_correction_type multi-scan
_exptl_absorpt_process_details
;
        SADABS Version 2008/1 (Sheldrick, Bruker AXS Inc.)
;
_exptl_crystal_colour blue
_exptl_crystal_density_diffrn 1.488
_exptl_crystal_density_method 'not measured'
_exptl_crystal_description needle
_exptl_crystal_F_000 822
_exptl_crystal_size_max 0.43
_exptl_crystal_size_mid 0.1
_exptl_crystal_size_min 0.05
_refine_diff_density_max 0.886
_refine_diff_density_min -0.538
_refine_diff_density_rms 0.073
_refine_ls_extinction_method none
_refine_ls_goodness_of_fit_ref 1.03
_refine_ls_hydrogen_treatment constr
_refine_ls_matrix_type full
_refine_ls_number_constraints 0
_refine_ls_number_parameters 487
_refine_ls_number_reflns 8657
_refine_ls_number_restraints 0
_refine_ls_restrained_S_all 1.03
_refine_ls_R_factor_all 0.053
_refine_ls_R_factor_gt 0.0385
_refine_ls_shift/su_max 0.001
_refine_ls_shift/su_mean 0
_refine_ls_structure_factor_coef Fsqd
_refine_ls_weighting_details 'w=1/[\s^2^(Fo^2^)+(0.0514P)^2^+1.0489P] where P=(Fo^2^+2Fc^2^)/3'
_refine_ls_weighting_scheme calc
_refine_ls_wR_factor_gt 0.0957
_refine_ls_wR_factor_ref 0.1036
_reflns_number_gt 7031
_reflns_number_total 8657
_reflns_threshold_expression 'I > 2\s(I)'
_cod_data_source_file c7dt00093f2.cif
_cod_data_source_block shelx
_cod_depositor_comments 'Adding full bibliography for 7042087--7042090.cif.'
_cod_database_code 7042089
_shelx_estimated_absorpt_t_min 0.738
_shelx_estimated_absorpt_t_max 0.963

loop_
_symmetry_equiv_pos_as_xyz
'x, y, z'
'-x, -y, -z'

loop_
_atom_site_label
_atom_site_type_symbol
_atom_site_fract_x
_atom_site_fract_y
_atom_site_fract_z
_atom_site_U_iso_or_equiv
_atom_site_adp_type
_atom_site_occupancy
_atom_site_calc_flag
_atom_site_disorder_assembly
_atom_site_disorder_group
Cu1 Cu 0.13003(2) 0.27561(2) 0.04825(2) 0.01311(7) Uani 1 d . .
C1 C -0.2630(2) 0.27577(18) -0.28503(12) 0.0159(4) Uani 1 d . .
H1 H -0.2729 0.2482 -0.2267 0.019 Uiso 1 calc . .
C2 C -0.3528(2) 0.25037(19) -0.32858(13) 0.0174(4) Uani 1 d . .
C3 C -0.3461(2) 0.2897(2) -0.41313(13) 0.0210(4) Uani 1 d . .
H3 H -0.41 0.2705 -0.4413 0.025 Uiso 1 calc . .
C4 C -0.2418(2) 0.3585(2) -0.45483(13) 0.0224(4) Uani 1 d . .
H4 H -0.2339 0.387 -0.513 0.027 Uiso 1 calc . .
C5 C -0.1486(2) 0.3868(2) -0.41377(13) 0.0207(4) Uani 1 d . .
H5 H -0.0792 0.4359 -0.4437 0.025 Uiso 1 calc . .
C6 C -0.1565(2) 0.34320(18) -0.32840(12) 0.0169(4) Uani 1 d . .
C7 C 0.0556(2) 0.41236(19) -0.31286(13) 0.0176(4) Uani 1 d . .
C8 C 0.2611(2) 0.43944(18) -0.26461(13) 0.0168(4) Uani 1 d . .
C9 C 0.3415(2) 0.47272(19) -0.34159(13) 0.0202(4) Uani 1 d . .
H9 H 0.3208 0.4509 -0.3887 0.024 Uiso 1 calc . .
C10 C 0.4507(2) 0.5370(2) -0.34952(14) 0.0227(4) Uani 1 d . .
H10 H 0.5039 0.5603 -0.4022 0.027 Uiso 1 calc . .
C11 C 0.4831(2) 0.5678(2) -0.28137(14) 0.0255(5) Uani 1 d . .
H11 H 0.5575 0.6133 -0.2872 0.031 Uiso 1 calc . .
C12 C 0.4067(2) 0.5321(2) -0.20447(14) 0.0259(5) Uani 1 d . .
H12 H 0.4303 0.552 -0.1575 0.031 Uiso 1 calc . .
C13 C 0.2951(2) 0.46709(19) -0.19467(13) 0.0181(4) Uani 1 d . .
C14 C 0.2082(2) 0.4328(2) -0.11123(12) 0.0183(4) Uani 1 d . .
H14A H 0.1569 0.5137 -0.0964 0.022 Uiso 1 calc . .
H14B H 0.1407 0.3814 -0.1172 0.022 Uiso 1 calc . .
C15 C 0.3817(2) 0.24884(19) -0.05813(13) 0.0189(4) Uani 1 d . .
H15A H 0.4388 0.2211 -0.0138 0.023 Uiso 1 calc . .
H15B H 0.4418 0.275 -0.111 0.023 Uiso 1 calc . .
C16 C 0.3144(2) 0.13760(19) -0.06311(13) 0.0196(4) Uani 1 d . .
H16A H 0.2728 0.1588 -0.114 0.024 Uiso 1 calc . .
H16B H 0.3836 0.06 -0.0653 0.024 Uiso 1 calc . .
C17 C 0.2579(2) 0.02943(18) 0.08489(12) 0.0178(4) Uani 1 d . .
H17A H 0.3307 0.0661 0.0992 0.021 Uiso 1 calc . .
H17B H 0.2948 -0.0584 0.0757 0.021 Uiso 1 calc . .
C18 C 0.1361(2) 0.02600(18) 0.15345(12) 0.0177(4) Uani 1 d . .
H18A H 0.0681 -0.0187 0.1409 0.021 Uiso 1 calc . .
H18B H 0.1655 -0.0224 0.2061 0.021 Uiso 1 calc . .
C19 C 0.1382(2) 0.20730(19) 0.21839(12) 0.0170(4) Uani 1 d . .
H19A H 0.2376 0.1772 0.21 0.02 Uiso 1 calc . .
H19B H 0.1006 0.1726 0.2764 0.02 Uiso 1 calc . .
C20 C 0.1121(2) 0.35367(19) 0.20136(12) 0.0179(4) Uani 1 d . .
H20A H 0.014 0.3838 0.2173 0.021 Uiso 1 calc . .
H20B H 0.1642 0.3858 0.2343 0.021 Uiso 1 calc . .
C21 C 0.3040(2) 0.4065(2) 0.09062(13) 0.0182(4) Uani 1 d . .
H21A H 0.3548 0.3207 0.1103 0.022 Uiso 1 calc . .
H21B H 0.3303 0.4695 0.1167 0.022 Uiso 1 calc . .
C22 C 0.3364(2) 0.44500(19) -0.00223(13) 0.0181(4) Uani 1 d . .
H22A H 0.2973 0.536 -0.0206 0.022 Uiso 1 calc . .
H22B H 0.4364 0.4366 -0.0197 0.022 Uiso 1 calc . .
C23 C -0.0784(2) 0.16850(18) 0.18839(12) 0.0160(4) Uani 1 d . .
H23A H -0.117 0.1369 0.1486 0.019 Uiso 1 calc . .
H23B H -0.1176 0.2601 0.1857 0.019 Uiso 1 calc . .
C24 C -0.1225(2) 0.09353(19) 0.27443(12) 0.0162(4) Uani 1 d . .
C25 C -0.1303(2) -0.03768(19) 0.28827(13) 0.0187(4) Uani 1 d . .
H25 H -0.1083 -0.0805 0.2432 0.022 Uiso 1 calc . .
C26 C -0.1698(2) -0.10585(19) 0.36718(13) 0.0191(4) Uani 1 d . .
H26 H -0.174 -0.1951 0.3751 0.023 Uiso 1 calc . .
C27 C -0.2036(2) -0.04719(19) 0.43532(12) 0.0164(4) Uani 1 d . .
C28 C -0.1971(2) 0.0838(2) 0.42077(13) 0.0206(4) Uani 1 d . .
H28 H -0.2201 0.127 0.4657 0.025 Uiso 1 calc . .
C29 C -0.1573(2) 0.15268(19) 0.34162(13) 0.0200(4) Uani 1 d . .
H29 H -0.154 0.2421 0.3335 0.024 Uiso 1 calc . .
C30 C -0.2483(2) -0.1271(2) 0.52133(12) 0.0193(4) Uani 1 d . .
C31 C -0.3750(3) -0.1850(3) 0.51945(15) 0.0317(5) Uani 1 d . .
H31A H -0.4476 -0.1158 0.5024 0.048 Uiso 1 calc . .
H31B H -0.4061 -0.2337 0.5746 0.048 Uiso 1 calc . .
H31C H -0.3522 -0.2427 0.4802 0.048 Uiso 1 calc . .
C32 C -0.1337(3) -0.2357(2) 0.54480(15) 0.0333(6) Uani 1 d . .
H32A H -0.1111 -0.2899 0.5035 0.05 Uiso 1 calc . .
H32B H -0.1635 -0.2878 0.599 0.05 Uiso 1 calc . .
H32C H -0.0531 -0.1991 0.5469 0.05 Uiso 1 calc . .
C33 C -0.2845(3) -0.0459(2) 0.58760(13) 0.0269(5) Uani 1 d . .
H33A H -0.2044 -0.0092 0.5906 0.04 Uiso 1 calc . .
H33B H -0.3138 -0.1001 0.6411 0.04 Uiso 1 calc . .
H33C H -0.3585 0.0238 0.5735 0.04 Uiso 1 calc . .
N1 N -0.46052(18) 0.17491(17) -0.28226(11) 0.0201(4) Uani 1 d . .
N2 N -0.06219(18) 0.35817(16) -0.28230(10) 0.0183(4) Uani 1 d . .
H2N H -0.0794 0.3304 -0.2285 0.022 Uiso 1 calc . .
N3 N 0.14533(18) 0.37945(16) -0.25744(10) 0.0178(3) Uani 1 d . .
H3N H 0.1298 0.3167 -0.2145 0.021 Uiso 1 calc . .
N4 N 0.27816(17) 0.36063(15) -0.04082(10) 0.0159(3) Uani 1 d . .
N5 N 0.20806(17) 0.11148(15) 0.01004(10) 0.0165(3) Uani 1 d . .
H5N H 0.1346 0.074 -0.0042 0.02 Uiso 1 calc . .
N7 N 0.07287(17) 0.16000(15) 0.16189(10) 0.0146(3) Uani 1 d . .
N6 N 0.15480(17) 0.40347(16) 0.11236(10) 0.0165(3) Uani 1 d . .
H6N H 0.1022 0.4899 0.0935 0.02 Uiso 1 calc . .
O1 O -0.45213(18) 0.12345(17) -0.20992(10) 0.0302(4) Uani 1 d . .
O2 O -0.55206(17) 0.16603(17) -0.31754(10) 0.0301(4) Uani 1 d . .
O3 O 0.07621(16) 0.48188(15) -0.38079(9) 0.0263(4) Uani 1 d . .
O4 O -0.05054(14) 0.33338(13) -0.00855(9) 0.0169(3) Uani 1 d . .
S2 S -0.09569(5) 0.24449(5) -0.05155(3) 0.01745(11) Uani 1 d . .
O5A O 0.0237(7) 0.2030(5) -0.1149(2) 0.0208(9) Uani 0.765(18) d A 1
O6A O -0.2044(4) 0.3192(4) -0.0988(4) 0.0285(10) Uani 0.765(18) d A 1
O7A O -0.1396(6) 0.1355(5) 0.0069(3) 0.0174(8) Uani 0.765(18) d A 1
O6B O -0.2372(14) 0.2880(13) -0.0582(15) 0.030(4) Uani 0.235(18) d A 2
O7B O -0.092(2) 0.1105(16) 0.0129(9) 0.020(3) Uani 0.235(18) d A 2
O5B O -0.0132(16) 0.2313(15) -0.1189(10) 0.0208(9) Uani 0.235(18) d A 2
C34 C 0.5930(3) 0.1429(3) 0.17092(16) 0.0335(6) Uani 1 d . .
H34A H 0.6343 0.1987 0.1942 0.05 Uiso 1 calc . .
H34B H 0.6489 0.0579 0.1754 0.05 Uiso 1 calc . .
H34C H 0.5012 0.1341 0.2013 0.05 Uiso 1 calc . .
O8 O 0.58540(19) 0.1972(2) 0.08748(11) 0.0418(5) Uani 1 d . .
H8 H 0.663 0.1856 0.0592 0.063 Uiso 1 calc . .

loop_
_atom_site_aniso_label
_atom_site_aniso_U_11
_atom_site_aniso_U_22
_atom_site_aniso_U_33
_atom_site_aniso_U_23
_atom_site_aniso_U_13
_atom_site_aniso_U_12
Cu1 0.01770(13) 0.00931(11) 0.01343(12) -0.00147(8) -0.00262(9) -0.00573(8)
C1 0.0200(10) 0.0122(9) 0.0154(9) -0.0021(7) -0.0025(7) -0.0030(7)
C2 0.0177(10) 0.0136(9) 0.0210(10) -0.0035(8) -0.0010(8) -0.0048(7)
C3 0.0230(11) 0.0204(10) 0.0205(10) -0.0026(8) -0.0064(8) -0.0048(8)
C4 0.0277(11) 0.0227(10) 0.0161(10) 0.0004(8) -0.0048(8) -0.0060(9)
C5 0.0232(10) 0.0194(10) 0.0195(10) -0.0006(8) -0.0032(8) -0.0073(8)
C6 0.0203(10) 0.0126(9) 0.0189(10) -0.0035(7) -0.0033(8) -0.0044(7)
C7 0.0213(10) 0.0139(9) 0.0184(10) -0.0039(7) -0.0025(8) -0.0045(7)
C8 0.0178(9) 0.0109(8) 0.0211(10) -0.0010(7) -0.0032(8) -0.0037(7)
C9 0.0238(11) 0.0177(9) 0.0176(10) -0.0014(8) -0.0014(8) -0.0041(8)
C10 0.0213(10) 0.0197(10) 0.0230(11) 0.0016(8) 0.0019(8) -0.0059(8)
C11 0.0218(11) 0.0263(11) 0.0274(12) 0.0035(9) -0.0026(9) -0.0132(9)
C12 0.0276(12) 0.0282(11) 0.0234(11) 0.0021(9) -0.0053(9) -0.0159(9)
C13 0.0194(10) 0.0168(9) 0.0179(10) 0.0006(8) -0.0025(8) -0.0081(8)
C14 0.0192(10) 0.0201(10) 0.0172(10) -0.0004(8) -0.0036(8) -0.0102(8)
C15 0.0207(10) 0.0155(9) 0.0204(10) -0.0039(8) 0.0007(8) -0.0063(8)
C16 0.0251(11) 0.0160(9) 0.0185(10) -0.0053(8) 0.0017(8) -0.0075(8)
C17 0.0222(10) 0.0123(9) 0.0190(10) -0.0034(7) -0.0020(8) -0.0036(7)
C18 0.0249(10) 0.0097(8) 0.0174(10) 0.0002(7) -0.0027(8) -0.0047(7)
C19 0.0215(10) 0.0156(9) 0.0158(9) -0.0033(7) -0.0057(8) -0.0045(7)
C20 0.0239(10) 0.0165(9) 0.0163(10) -0.0063(8) -0.0035(8) -0.0065(8)
C21 0.0186(10) 0.0180(9) 0.0217(10) -0.0060(8) -0.0050(8) -0.0072(8)
C22 0.0201(10) 0.0159(9) 0.0215(10) -0.0037(8) -0.0037(8) -0.0105(8)
C23 0.0182(10) 0.0140(9) 0.0154(9) -0.0006(7) -0.0026(7) -0.0045(7)
C24 0.0159(9) 0.0168(9) 0.0153(9) -0.0010(7) -0.0021(7) -0.0044(7)
C25 0.0228(10) 0.0180(10) 0.0171(10) -0.0042(8) -0.0022(8) -0.0077(8)
C26 0.0257(11) 0.0131(9) 0.0186(10) -0.0021(8) -0.0012(8) -0.0073(8)
C27 0.0169(9) 0.0167(9) 0.0150(9) 0.0001(7) -0.0031(7) -0.0052(7)
C28 0.0257(11) 0.0199(10) 0.0176(10) -0.0071(8) 0.0009(8) -0.0074(8)
C29 0.0254(11) 0.0126(9) 0.0215(10) -0.0031(8) 0.0008(8) -0.0066(8)
C30 0.0246(11) 0.0190(10) 0.0140(9) -0.0006(8) -0.0034(8) -0.0059(8)
C31 0.0394(14) 0.0366(13) 0.0217(11) 0.0002(10) -0.0027(10) -0.0223(11)
C32 0.0407(14) 0.0303(13) 0.0229(12) 0.0006(10) -0.0066(10) 0.0042(11)
C33 0.0356(13) 0.0278(11) 0.0150(10) -0.0021(9) -0.0018(9) -0.0043(10)
N1 0.0220(9) 0.0197(8) 0.0196(9) -0.0042(7) -0.0009(7) -0.0078(7)
N2 0.0240(9) 0.0195(8) 0.0127(8) -0.0010(6) -0.0030(7) -0.0093(7)
N3 0.0230(9) 0.0154(8) 0.0154(8) 0.0007(6) -0.0031(7) -0.0088(7)
N4 0.0194(8) 0.0131(8) 0.0172(8) -0.0024(6) -0.0036(6) -0.0078(6)
N5 0.0206(8) 0.0131(8) 0.0175(8) -0.0038(6) -0.0021(7) -0.0068(6)
N7 0.0174(8) 0.0119(7) 0.0151(8) -0.0018(6) -0.0034(6) -0.0040(6)
N6 0.0187(8) 0.0120(7) 0.0204(9) -0.0036(6) -0.0041(7) -0.0047(6)
O1 0.0352(9) 0.0397(10) 0.0177(8) 0.0007(7) -0.0010(7) -0.0224(8)
O2 0.0252(8) 0.0362(9) 0.0322(9) -0.0018(7) -0.0085(7) -0.0156(7)
O3 0.0297(8) 0.0282(8) 0.0202(8) 0.0066(6) -0.0059(6) -0.0150(7)
O4 0.0216(7) 0.0120(6) 0.0206(7) -0.0048(5) -0.0071(6) -0.0059(5)
S2 0.0229(3) 0.0113(2) 0.0215(3) -0.00359(18) -0.00774(19) -0.00632(18)
O5A 0.027(2) 0.0196(19) 0.0183(9) -0.0083(12) 0.0048(14) -0.0119(16)
O6A 0.0438(17) 0.0173(13) 0.031(3) -0.0024(15) -0.0263(16) -0.0024(12)
O7A 0.026(2) 0.0114(16) 0.0154(14) -0.0003(11) -0.0015(15) -0.0090(14)
O6B 0.044(6) 0.013(4) 0.041(10) -0.009(5) -0.027(6) -0.001(4)
O7B 0.033(8) 0.013(5) 0.016(4) 0.003(4) -0.010(5) -0.014(5)
O5B 0.027(2) 0.0196(19) 0.0183(9) -0.0083(12) 0.0048(14) -0.0119(16)
C34 0.0286(13) 0.0335(13) 0.0413(15) -0.0095(11) -0.0096(11) -0.0052(10)
O8 0.0320(10) 0.0546(12) 0.0302(10) -0.0042(9) -0.0015(8) 0.0060(9)

loop_
_atom_type_symbol
_atom_type_description
_atom_type_scat_dispersion_real
_atom_type_scat_dispersion_imag
_atom_type_scat_source
C C 0.0033 0.0016 'International Tables Vol C Tables 4.2.6.8 and 6.1.1.4'
H H 0 0 'International Tables Vol C Tables 4.2.6.8 and 6.1.1.4'
Cu Cu 0.3201 1.2651 'International Tables Vol C Tables 4.2.6.8 and 6.1.1.4'
N N 0.0061 0.0033 'International Tables Vol C Tables 4.2.6.8 and 6.1.1.4'
O O 0.0106 0.006 'International Tables Vol C Tables 4.2.6.8 and 6.1.1.4'
S S 0.1246 0.1234 'International Tables Vol C Tables 4.2.6.8 and 6.1.1.4'

loop_
_geom_angle_atom_site_label_1
_geom_angle_atom_site_label_2
_geom_angle_atom_site_label_3
_geom_angle
_geom_angle_publ_flag
N5 Cu1 N6 146.13(7) y
N5 Cu1 N7 85.97(6) y
N6 Cu1 N7 86.29(7) y
N5 Cu1 N4 86.84(6) y
N6 Cu1 N4 84.06(7) y
N7 Cu1 N4 150.76(7) y
N5 Cu1 O4 101.45(6) y
N6 Cu1 O4 112.38(6) y
N7 Cu1 O4 105.88(6) y
N4 Cu1 O4 103.32(6) y
C2 C1 C6 118.60(19) ?
C2 C1 H1 120.7 ?
C6 C1 H1 120.7 ?
C1 C2 C3 123.78(18) ?
C1 C2 N1 117.72(18) ?
C3 C2 N1 118.48(19) ?
C2 C3 C4 116.8(2) ?
C2 C3 H3 121.6 ?
C4 C3 H3 121.6 ?
C3 C4 C5 121.7(2) ?
C3 C4 H4 119.2 ?
C5 C4 H4 119.2 ?
C4 C5 C6 120.03(19) ?
C4 C5 H5 120 ?
C6 C5 H5 120 ?
N2 C6 C5 124.49(18) ?
N2 C6 C1 116.43(18) ?
C5 C6 C1 119.05(19) ?
O3 C7 N3 124.34(19) ?
O3 C7 N2 123.7(2) ?
N3 C7 N2 111.94(17) ?
C9 C8 C13 119.63(19) ?
C9 C8 N3 120.31(19) ?
C13 C8 N3 120.05(18) ?
C10 C9 C8 120.5(2) ?
C10 C9 H9 119.8 ?
C8 C9 H9 119.8 ?
C9 C10 C11 120.4(2) ?
C9 C10 H10 119.8 ?
C11 C10 H10 119.8 ?
C10 C11 C12 119.6(2) ?
C10 C11 H11 120.2 ?
C12 C11 H11 120.2 ?
C11 C12 C13 121.1(2) ?
C11 C12 H12 119.4 ?
C13 C12 H12 119.4 ?
C8 C13 C12 118.65(19) ?
C8 C13 C14 120.18(18) ?
C12 C13 C14 121.10(19) ?
N4 C14 C13 117.85(17) ?
N4 C14 H14A 107.8 ?
C13 C14 H14A 107.8 ?
N4 C14 H14B 107.8 ?
C13 C14 H14B 107.8 ?
H14A C14 H14B 107.2 ?
N4 C15 C16 111.10(17) ?
N4 C15 H15A 109.4 ?
C16 C15 H15A 109.4 ?
N4 C15 H15B 109.4 ?
C16 C15 H15B 109.4 ?
H15A C15 H15B 108 ?
N5 C16 C15 109.73(16) ?
N5 C16 H16A 109.7 ?
C15 C16 H16A 109.7 ?
N5 C16 H16B 109.7 ?
C15 C16 H16B 109.7 ?
H16A C16 H16B 108.2 ?
N5 C17 C18 106.36(16) ?
N5 C17 H17A 110.5 ?
C18 C17 H17A 110.5 ?
N5 C17 H17B 110.5 ?
C18 C17 H17B 110.5 ?
H17A C17 H17B 108.6 ?
N7 C18 C17 110.22(15) ?
N7 C18 H18A 109.6 ?
C17 C18 H18A 109.6 ?
N7 C18 H18B 109.6 ?
C17 C18 H18B 109.6 ?
H18A C18 H18B 108.1 ?
N7 C19 C20 109.68(16) ?
N7 C19 H19A 109.7 ?
C20 C19 H19A 109.7 ?
N7 C19 H19B 109.7 ?
C20 C19 H19B 109.7 ?
H19A C19 H19B 108.2 ?
N6 C20 C19 108.94(15) ?
N6 C20 H20A 109.9 ?
C19 C20 H20A 109.9 ?
N6 C20 H20B 109.9 ?
C19 C20 H20B 109.9 ?
H20A C20 H20B 108.3 ?
N6 C21 C22 107.38(17) ?
N6 C21 H21A 110.2 ?
C22 C21 H21A 110.2 ?
N6 C21 H21B 110.2 ?
C22 C21 H21B 110.2 ?
H21A C21 H21B 108.5 ?
N4 C22 C21 109.56(15) ?
N4 C22 H22A 109.8 ?
C21 C22 H22A 109.8 ?
N4 C22 H22B 109.8 ?
C21 C22 H22B 109.8 ?
H22A C22 H22B 108.2 ?
N7 C23 C24 114.90(16) ?
N7 C23 H23A 108.5 ?
C24 C23 H23A 108.5 ?
N7 C23 H23B 108.5 ?
C24 C23 H23B 108.5 ?
H23A C23 H23B 107.5 ?
C29 C24 C25 117.90(18) ?
C29 C24 C23 121.27(18) ?
C25 C24 C23 120.83(18) ?
C26 C25 C24 120.53(19) ?
C26 C25 H25 119.7 ?
C24 C25 H25 119.7 ?
C25 C26 C27 121.89(18) ?
C25 C26 H26 119.1 ?
C27 C26 H26 119.1 ?
C28 C27 C26 117.15(18) ?
C28 C27 C30 123.13(18) ?
C26 C27 C30 119.71(18) ?
C27 C28 C29 121.17(19) ?
C27 C28 H28 119.4 ?
C29 C28 H28 119.4 ?
C24 C29 C28 121.35(18) ?
C24 C29 H29 119.3 ?
C28 C29 H29 119.3 ?
C32 C30 C33 108.63(19) ?
C32 C30 C31 109.2(2) ?
C33 C30 C31 108.09(18) ?
C32 C30 C27 109.69(17) ?
C33 C30 C27 112.16(17) ?
C31 C30 C27 109.00(18) ?
C30 C31 H31A 109.5 ?
C30 C31 H31B 109.5 ?
H31A C31 H31B 109.5 ?
C30 C31 H31C 109.5 ?
H31A C31 H31C 109.5 ?
H31B C31 H31C 109.5 ?
C30 C32 H32A 109.5 ?
C30 C32 H32B 109.5 ?
H32A C32 H32B 109.5 ?
C30 C32 H32C 109.5 ?
H32A C32 H32C 109.5 ?
H32B C32 H32C 109.5 ?
C30 C33 H33A 109.5 ?
C30 C33 H33B 109.5 ?
H33A C33 H33B 109.5 ?
C30 C33 H33C 109.5 ?
H33A C33 H33C 109.5 ?
H33B C33 H33C 109.5 ?
O2 N1 O1 123.83(18) ?
O2 N1 C2 118.68(18) ?
O1 N1 C2 117.49(18) ?
C7 N2 C6 126.34(17) ?
C7 N2 H2N 116.8 ?
C6 N2 H2N 116.8 ?
C7 N3 C8 124.38(17) ?
C7 N3 H3N 117.8 ?
C8 N3 H3N 117.8 ?
C14 N4 C15 115.28(16) ?
C14 N4 C22 113.18(15) ?
C15 N4 C22 110.46(16) ?
C14 N4 Cu1 106.32(12) ?
C15 N4 Cu1 103.25(11) ?
C22 N4 Cu1 107.47(12) ?
C17 N5 C16 115.23(16) ?
C17 N5 Cu1 101.72(11) ?
C16 N5 Cu1 109.24(12) ?
C17 N5 H5N 110.1 ?
C16 N5 H5N 110.1 ?
Cu1 N5 H5N 110.1 ?
C19 N7 C18 111.35(16) ?
C19 N7 C23 111.71(15) ?
C18 N7 C23 111.13(15) ?
C19 N7 Cu1 102.93(11) ?
C18 N7 Cu1 105.34(11) ?
C23 N7 Cu1 113.98(12) ?
C20 N6 C21 112.60(16) ?
C20 N6 Cu1 108.90(12) ?
C21 N6 Cu1 101.62(12) ?
C20 N6 H6N 111.1 ?
C21 N6 H6N 111.1 ?
Cu1 N6 H6N 111.1 ?
S2 O4 Cu1 120.66(8) ?
O5B S2 O6B 117.1(8) ?
O7A S2 O6A 112.47(17) ?
O5B S2 O4 111.2(7) ?
O7A S2 O4 110.4(2) ?
O6B S2 O4 107.6(3) ?
O6A S2 O4 108.22(12) ?
O7A S2 O5A 110.9(2) ?
O6A S2 O5A 106.49(17) ?
O4 S2 O5A 108.19(17) ?
O5B S2 O7B 110.1(8) ?
O6B S2 O7B 105.5(6) ?
O4 S2 O7B 104.5(5) ?
O8 C34 H34A 109.5 ?
O8 C34 H34B 109.5 ?
H34A C34 H34B 109.5 ?
O8 C34 H34C 109.5 ?
H34A C34 H34C 109.5 ?
H34B C34 H34C 109.5 ?
C34 O8 H8 109.5 ?

loop_
_geom_bond_atom_site_label_1
_geom_bond_atom_site_label_2
_geom_bond_distance
_geom_bond_publ_flag
Cu1 N5 2.0008(16) y
Cu1 N6 2.0187(17) y
Cu1 N7 2.0709(16) y
Cu1 N4 2.0828(16) y
Cu1 O4 2.1496(15) y
C1 C2 1.373(3) ?
C1 C6 1.401(3) ?
C1 H1 0.95 ?
C2 C3 1.382(3) ?
C2 N1 1.471(2) ?
C3 C4 1.386(3) ?
C3 H3 0.95 ?
C4 C5 1.386(3) ?
C4 H4 0.95 ?
C5 C6 1.398(3) ?
C5 H5 0.95 ?
C6 N2 1.395(3) ?
C7 O3 1.218(2) ?
C7 N3 1.370(3) ?
C7 N2 1.381(3) ?
C8 C9 1.399(3) ?
C8 C13 1.400(3) ?
C8 N3 1.412(3) ?
C9 C10 1.380(3) ?
C9 H9 0.95 ?
C10 C11 1.381(3) ?
C10 H10 0.95 ?
C11 C12 1.385(3) ?
C11 H11 0.95 ?
C12 C13 1.401(3) ?
C12 H12 0.95 ?
C13 C14 1.512(3) ?
C14 N4 1.486(3) ?
C14 H14A 0.99 ?
C14 H14B 0.99 ?
C15 N4 1.489(3) ?
C15 C16 1.513(3) ?
C15 H15A 0.99 ?
C15 H15B 0.99 ?
C16 N5 1.481(2) ?
C16 H16A 0.99 ?
C16 H16B 0.99 ?
C17 N5 1.481(3) ?
C17 C18 1.516(3) ?
C17 H17A 0.99 ?
C17 H17B 0.99 ?
C18 N7 1.498(2) ?
C18 H18A 0.99 ?
C18 H18B 0.99 ?
C19 N7 1.485(3) ?
C19 C20 1.522(3) ?
C19 H19A 0.99 ?
C19 H19B 0.99 ?
C20 N6 1.479(3) ?
C20 H20A 0.99 ?
C20 H20B 0.99 ?
C21 N6 1.487(3) ?
C21 C22 1.510(3) ?
C21 H21A 0.99 ?
C21 H21B 0.99 ?
C22 N4 1.493(2) ?
C22 H22A 0.99 ?
C22 H22B 0.99 ?
C23 N7 1.500(2) ?
C23 C24 1.515(3) ?
C23 H23A 0.99 ?
C23 H23B 0.99 ?
C24 C29 1.385(3) ?
C24 C25 1.397(3) ?
C25 C26 1.385(3) ?
C25 H25 0.95 ?
C26 C27 1.396(3) ?
C26 H26 0.95 ?
C27 C28 1.391(3) ?
C27 C30 1.536(3) ?
C28 C29 1.392(3) ?
C28 H28 0.95 ?
C29 H29 0.95 ?
C30 C32 1.528(3) ?
C30 C33 1.528(3) ?
C30 C31 1.536(3) ?
C31 H31A 0.98 ?
C31 H31B 0.98 ?
C31 H31C 0.98 ?
C32 H32A 0.98 ?
C32 H32B 0.98 ?
C32 H32C 0.98 ?
C33 H33A 0.98 ?
C33 H33B 0.98 ?
C33 H33C 0.98 ?
N1 O2 1.222(2) ?
N1 O1 1.229(2) ?
N2 H2N 0.88 ?
N3 H3N 0.88 ?
N5 H5N 1 ?
N6 H6N 1 ?
O4 S2 1.5084(14) ?
S2 O5B 1.292(15) ?
S2 O7A 1.428(5) ?
S2 O6B 1.438(10) ?
S2 O6A 1.486(3) ?
S2 O5A 1.524(5) ?
S2 O7B 1.594(16) ?
C34 O8 1.404(3) ?
C34 H34A 0.98 ?
C34 H34B 0.98 ?
C34 H34C 0.98 ?
O8 H8 0.84 ?

loop_
_geom_hbond_atom_site_label_D
_geom_hbond_atom_site_label_H
_geom_hbond_atom_site_label_A
_geom_hbond_distance_DH
_geom_hbond_distance_HA
_geom_hbond_distance_DA
_geom_hbond_angle_DHA
_geom_hbond_site_symmetry_A
N2 H2N O5B 0.88 2.08 2.870(17) 149.8 .
N2 H2N O6A 0.88 2.29 3.117(7) 155.8 .
N2 H2N O5A 0.88 2.38 3.121(6) 142 .
N3 H3N O5A 0.88 2.08 2.917(4) 159.7 .
N3 H3N O5B 0.88 2.11 2.889(15) 147.6 .
N5 H5N O7B 1 2.23 3.03(2) 136.3 .
N5 H5N O7B 1 2.16 2.989(15) 139.2 2
N5 H5N O7A 1 2.27 2.968(5) 126.1 2
N5 H5N O5A 1 2.39 2.961(7) 115.5 .
N6 H6N O4 1 2.15 3.089(2) 156.1 2_565
N6 H6N O6A 1 2.5 3.080(4) 116.6 2_565
O8 H8 O7A 0.84 2.05 2.880(6) 170.6 1_655
O8 H8 O6B 0.84 2.19 2.83(3) 134 1_655
O8 H8 O7B 0.84 2.49 3.30(2) 163.7 1_655

loop_
_geom_torsion_atom_site_label_1
_geom_torsion_atom_site_label_2
_geom_torsion_atom_site_label_3
_geom_torsion_atom_site_label_4
_geom_torsion
C6 C1 C2 C3 -1.3(3)
C6 C1 C2 N1 177.58(17)
C1 C2 C3 C4 0.0(3)
N1 C2 C3 C4 -178.84(18)
C2 C3 C4 C5 -0.1(3)
C3 C4 C5 C6 1.5(3)
C4 C5 C6 N2 175.04(19)
C4 C5 C6 C1 -2.7(3)
C2 C1 C6 N2 -175.32(17)
C2 C1 C6 C5 2.6(3)
C13 C8 C9 C10 -2.6(3)
N3 C8 C9 C10 176.78(19)
C8 C9 C10 C11 0.9(3)
C9 C10 C11 C12 1.0(3)
C10 C11 C12 C13 -1.2(4)
C9 C8 C13 C12 2.4(3)
N3 C8 C13 C12 -177.01(19)
C9 C8 C13 C14 179.42(19)
N3 C8 C13 C14 0.1(3)
C11 C12 C13 C8 -0.5(3)
C11 C12 C13 C14 -177.5(2)
C8 C13 C14 N4 130.0(2)
C12 C13 C14 N4 -53.0(3)
N4 C15 C16 N5 -50.0(2)
N5 C17 C18 N7 -54.9(2)
N7 C19 C20 N6 -53.1(2)
N6 C21 C22 N4 -51.7(2)
N7 C23 C24 C29 96.6(2)
N7 C23 C24 C25 -83.8(2)
C29 C24 C25 C26 -0.9(3)
C23 C24 C25 C26 179.51(19)
C24 C25 C26 C27 0.2(3)
C25 C26 C27 C28 0.5(3)
C25 C26 C27 C30 179.3(2)
C26 C27 C28 C29 -0.5(3)
C30 C27 C28 C29 -179.3(2)
C25 C24 C29 C28 0.8(3)
C23 C24 C29 C28 -179.6(2)
C27 C28 C29 C24 -0.1(3)
C28 C27 C30 C32 -120.6(2)
C26 C27 C30 C32 60.6(3)
C28 C27 C30 C33 0.2(3)
C26 C27 C30 C33 -178.6(2)
C28 C27 C30 C31 119.8(2)
C26 C27 C30 C31 -58.9(3)
C1 C2 N1 O2 170.21(19)
C3 C2 N1 O2 -10.8(3)
C1 C2 N1 O1 -10.3(3)
C3 C2 N1 O1 168.62(19)
O3 C7 N2 C6 18.7(3)
N3 C7 N2 C6 -161.86(18)
C5 C6 N2 C7 -3.0(3)
C1 C6 N2 C7 174.83(18)
O3 C7 N3 C8 12.3(3)
N2 C7 N3 C8 -167.12(18)
C9 C8 N3 C7 -40.6(3)
C13 C8 N3 C7 138.8(2)
C13 C14 N4 C15 -46.3(2)
C13 C14 N4 C22 82.2(2)
C13 C14 N4 Cu1 -160.07(14)
C16 C15 N4 C14 -73.6(2)
C16 C15 N4 C22 156.55(16)
C16 C15 N4 Cu1 41.90(18)
C21 C22 N4 C14 135.60(17)
C21 C22 N4 C15 -93.44(19)
C21 C22 N4 Cu1 18.52(19)
C18 C17 N5 C16 174.64(15)
C18 C17 N5 Cu1 56.62(16)
C15 C16 N5 C17 -83.4(2)
C15 C16 N5 Cu1 30.3(2)
C20 C19 N7 C18 158.83(15)
C20 C19 N7 C23 -76.26(19)
C20 C19 N7 Cu1 46.43(16)
C17 C18 N7 C19 -87.53(19)
C17 C18 N7 C23 147.24(17)
C17 C18 N7 Cu1 23.34(19)
C24 C23 N7 C19 -58.9(2)
C24 C23 N7 C18 66.1(2)
C24 C23 N7 Cu1 -175.05(13)
C19 C20 N6 C21 -81.7(2)
C19 C20 N6 Cu1 30.24(19)
C22 C21 N6 C20 173.98(15)
C22 C21 N6 Cu1 57.63(16)
Cu1 O4 S2 O5B -69.5(8)
Cu1 O4 S2 O7A 68.0(3)
Cu1 O4 S2 O6B 161.0(11)
Cu1 O4 S2 O6A -168.5(3)
Cu1 O4 S2 O5A -53.5(3)
Cu1 O4 S2 O7B 49.2(8)
